data_7004212
loop_
_publ_author_name
'R\"uffer, Tobias'
'Br\"auer, Bj\"orn'
'Meva, Fran\,cois Eya'ane'
'Walfort, Bernhard'

_publ_section_title
;
 Transition metal induced derivatisations resulting in novel
 coordination behaviour of bis(oxamato) ligands
;
_journal_issue 37
_journal_name_full 'Dalton Transactions'
_journal_page_first 5089
_journal_page_last 5098
_journal_paper_doi 10.1039/b804382e
_journal_year 2008
_chemical_formula_sum 'C50.25 H78.5 Cl0.5 N4 Ni O8'
_chemical_formula_weight 943.11
_chemical_name_systematic
;
?
;
_space_group_IT_number 14
_symmetry_cell_setting monoclinic
_symmetry_space_group_name_Hall '-P 2ybc'
_symmetry_space_group_name_H-M 'P 1 21/c 1'
_atom_sites_solution_hydrogens geom
_atom_sites_solution_primary direct
_atom_sites_solution_secondary difmap
_audit_creation_method SHELXL-97
_cell_angle_alpha 90.00
_cell_angle_beta 98.768(2)
_cell_angle_gamma 90.00
_cell_formula_units_Z 4
_cell_length_a 12.5924(12)
_cell_length_b 14.7415(14)
_cell_length_c 28.920(3)
_cell_measurement_reflns_used 9087
_cell_measurement_temperature 178(2)
_cell_measurement_theta_max 25.38
_cell_measurement_theta_min 2.33
_cell_volume 5305.7(9)
_computing_cell_refinement Saint
_computing_data_collection Smart
_computing_data_reduction Saint
_computing_molecular_graphics XP
_computing_publication_material Shelxtl
_computing_structure_refinement 'SHELXL-97 (Sheldrick, 1997)'
_computing_structure_solution 'SHELXS-97 (Sheldrick, 1990)'
_diffrn_ambient_temperature 178(2)
_diffrn_measured_fraction_theta_full 0.998
_diffrn_measured_fraction_theta_max 0.998
_diffrn_measurement_device_type 'Bruker Smart CCD 1k'
_diffrn_measurement_method 'omega scans'
_diffrn_radiation_monochromator graphite
_diffrn_radiation_source 'fine-focus sealed tube'
_diffrn_radiation_type MoK\a
_diffrn_radiation_wavelength 0.71073
_diffrn_reflns_av_R_equivalents 0.0530
_diffrn_reflns_av_sigmaI/netI 0.0369
_diffrn_reflns_limit_h_max 15
_diffrn_reflns_limit_h_min -15
_diffrn_reflns_limit_k_max 18
_diffrn_reflns_limit_k_min 0
_diffrn_reflns_limit_l_max 35
_diffrn_reflns_limit_l_min 0
_diffrn_reflns_number 58021
_diffrn_reflns_theta_full 25.91
_diffrn_reflns_theta_max 25.91
_diffrn_reflns_theta_min 1.55
_exptl_absorpt_coefficient_mu 0.443
_exptl_absorpt_correction_T_max 0.99999
_exptl_absorpt_correction_T_min 0.62733
_exptl_absorpt_correction_type empirical
_exptl_absorpt_process_details sadabs2
_exptl_crystal_colour yellow
_exptl_crystal_density_diffrn 1.181
_exptl_crystal_density_method 'not measured'
_exptl_crystal_description block
_exptl_crystal_F_000 2034
_exptl_crystal_size_max 0.3
_exptl_crystal_size_mid 0.2
_exptl_crystal_size_min 0.2
_refine_diff_density_max 1.281
_refine_diff_density_min -0.511
_refine_diff_density_rms 0.080
_refine_ls_extinction_method none
_refine_ls_goodness_of_fit_ref 1.098
_refine_ls_hydrogen_treatment mixed
_refine_ls_matrix_type full
_refine_ls_number_parameters 875
_refine_ls_number_reflns 10318
_refine_ls_number_restraints 937
_refine_ls_restrained_S_all 1.092
_refine_ls_R_factor_all 0.1111
_refine_ls_R_factor_gt 0.0770
_refine_ls_shift/su_max 0.004
_refine_ls_shift/su_mean 0.000
_refine_ls_structure_factor_coef Fsqd
_refine_ls_weighting_details 'calc w=1/[\s^2^(Fo^2^)+(0.1684P)^2^+0.9336P] where P=(Fo^2^+2Fc^2^)/3'
_refine_ls_weighting_scheme calc
_refine_ls_wR_factor_gt 0.2310
_refine_ls_wR_factor_ref 0.2570
_reflns_number_gt 7114
_reflns_number_total 10318
_reflns_threshold_expression >2sigma(I)
_cod_data_source_file b804382e.txt
_cod_data_source_block bb15xpr
_cod_depositor_comments
;
The following automatic conversions were performed:
'_symmetry_cell_setting' value 'Monoclinic' changed to 'monoclinic'
according to '/home/saulius/struct/CIF-dictionaries/cif_core.dic'
dictionary named 'cif_core.dic' version 2.4.1 from 2010-06-29.

Automatic conversion script
Id: cif_fix_enum 1527 2010-12-29 10:47:43Z saulius 
;
_cod_original_cell_volume 5305.8(9)
_cod_original_sg_symbol_H-M P2(1)/c
_cod_original_formula_sum 'C50.25 H78.50 Cl0.50 N4 Ni O8'
_cod_database_code 7004212

loop_
_symmetry_equiv_pos_as_xyz
'x, y, z'
'-x, y+1/2, -z+1/2'
'-x, -y, -z'
'x, -y-1/2, z-1/2'

loop_
_atom_site_label
_atom_site_type_symbol
_atom_site_fract_x
_atom_site_fract_y
_atom_site_fract_z
_atom_site_U_iso_or_equiv
_atom_site_adp_type
_atom_site_occupancy
_atom_site_symmetry_multiplicity
_atom_site_calc_flag
_atom_site_refinement_flags
_atom_site_disorder_assembly
_atom_site_disorder_group
Ni1 Ni 1.09372(4) 0.35054(3) 0.869280(15) 0.0504(2) Uani 1 1 d . . .
C1 C 0.8956(3) 0.2845(2) 0.86130(12) 0.0518(8) Uani 1 1 d . . .
C2 C 0.9076(4) 0.3404(3) 0.81569(14) 0.0664(11) Uani 1 1 d . . .
N1 N 0.9953(2) 0.26965(19) 0.88491(9) 0.0477(7) Uani 1 1 d . . .
O1 O 0.8093(2) 0.2638(2) 0.87171(10) 0.0669(7) Uani 1 1 d . . .
O2 O 0.8276(3) 0.3487(2) 0.78532(12) 0.0919(11) Uani 1 1 d . . .
O3 O 1.0000(3) 0.3725(2) 0.81393(9) 0.0659(7) Uani 1 1 d . . .
C3 C 1.2540(3) 0.3813(2) 0.94047(13) 0.0531(8) Uani 1 1 d . . .
C4 C 1.2739(3) 0.4414(3) 0.89942(16) 0.0635(10) Uani 1 1 d . . .
N2 N 1.1686(2) 0.32801(19) 0.92689(10) 0.0479(7) Uani 1 1 d . . .
O4 O 1.3113(2) 0.3858(2) 0.97892(10) 0.0675(7) Uani 1 1 d . . .
O5 O 1.3516(3) 0.4934(2) 0.90330(13) 0.0835(9) Uani 1 1 d . . .
O6 O 1.2041(3) 0.4325(2) 0.86175(11) 0.0701(8) Uani 1 1 d . . .
C5 C 1.0229(3) 0.2313(2) 0.92950(12) 0.0466(8) Uani 1 1 d . . .
C6 C 1.1216(3) 0.2666(2) 0.95366(11) 0.0480(8) Uani 1 1 d . . .
C7 C 1.1594(3) 0.2403(3) 0.99968(13) 0.0620(10) Uani 1 1 d . . .
H7 H 1.2256 0.2634 1.0155 0.074 Uiso 1 1 calc R . .
C8 C 1.1000(4) 0.1808(3) 1.02184(14) 0.0658(11) Uani 1 1 d . A .
H8 H 1.1240 0.1646 1.0535 0.079 Uiso 1 1 calc R . .
C9 C 1.0047(5) 0.1438(3) 0.99831(18) 0.0739(14) Uani 1 1 d . . .
C10 C 0.9245(10) 0.0794(10) 1.0179(4) 0.069(2) Uani 0.538(8) 1 d PDU A 1
O7 O 0.9542(10) 0.0558(8) 1.0592(4) 0.083(2) Uani 0.538(8) 1 d PDU A 1
C11 C 0.8206(8) 0.0505(8) 0.9912(4) 0.0690(18) Uani 0.538(8) 1 d PDU A 1
C12 C 0.7469(9) 0.0062(8) 1.0150(4) 0.0835(19) Uani 0.538(8) 1 d PDU A 1
H12 H 0.7641 -0.0043 1.0477 0.100 Uiso 0.538(8) 1 calc PR A 1
C13 C 0.6524(9) -0.0214(8) 0.9918(5) 0.083(2) Uani 0.538(8) 1 d PDU A 1
H13 H 0.6031 -0.0523 1.0081 0.099 Uiso 0.538(8) 1 calc PR A 1
C14 C 0.6248(8) -0.0049(7) 0.9428(5) 0.080(2) Uani 0.538(8) 1 d PDU A 1
H14 H 0.5567 -0.0228 0.9266 0.096 Uiso 0.538(8) 1 calc PR A 1
C15 C 0.6992(8) 0.0378(7) 0.9191(4) 0.0726(19) Uani 0.538(8) 1 d PDU A 1
H15 H 0.6831 0.0477 0.8864 0.087 Uiso 0.538(8) 1 calc PR A 1
C16 C 0.7975(8) 0.0659(7) 0.9439(4) 0.0616(17) Uani 0.538(8) 1 d PDU A 1
C17 C 0.8792(12) 0.1110(12) 0.9181(4) 0.058(2) Uani 0.538(8) 1 d PDU A 1
O8 O 0.8738(11) 0.0994(8) 0.8759(3) 0.062(2) Uani 0.538(8) 1 d PDU A 1
C10' C 0.9541(11) 0.0909(12) 1.0316(5) 0.065(2) Uani 0.462(8) 1 d PDU A 2
O7' O 0.9898(11) 0.0769(10) 1.0741(4) 0.082(3) Uani 0.462(8) 1 d PDU A 2
C11' C 0.8461(10) 0.0572(9) 1.0106(5) 0.0684(19) Uani 0.462(8) 1 d PDU A 2
C12' C 0.7805(10) 0.0141(9) 1.0387(5) 0.081(2) Uani 0.462(8) 1 d PDU A 2
H12' H 0.8061 0.0058 1.0711 0.097 Uiso 0.462(8) 1 calc PR A 2
C13' C 0.6825(10) -0.0156(9) 1.0210(6) 0.092(2) Uani 0.462(8) 1 d PDU A 2
H13' H 0.6371 -0.0407 1.0411 0.110 Uiso 0.462(8) 1 calc PR A 2
C14' C 0.6458(11) -0.0096(10) 0.9717(6) 0.085(2) Uani 0.462(8) 1 d PDU A 2
H14' H 0.5770 -0.0321 0.9587 0.102 Uiso 0.462(8) 1 calc PR A 2
C15' C 0.7133(9) 0.0302(8) 0.9431(5) 0.074(2) Uani 0.462(8) 1 d PDU A 2
H15' H 0.6913 0.0345 0.9103 0.089 Uiso 0.462(8) 1 calc PR A 2
C16' C 0.8129(9) 0.0633(9) 0.9635(5) 0.0646(19) Uani 0.462(8) 1 d PDU A 2
C17' C 0.8849(14) 0.1053(14) 0.9325(4) 0.058(2) Uani 0.462(8) 1 d PDU A 2
O8' O 0.8777(11) 0.0843(9) 0.8917(4) 0.057(2) Uani 0.462(8) 1 d PDU A 2
C18 C 0.9681(3) 0.1651(2) 0.95086(15) 0.0579(10) Uani 1 1 d . A .
N3 N 0.6445(3) 0.3599(2) 0.96297(12) 0.0565(8) Uani 1 1 d . . .
C19 C 0.5754(3) 0.3726(3) 1.00148(14) 0.0576(9) Uani 1 1 d . B .
H19A H 0.6082 0.4205 1.0230 0.069 Uiso 1 1 calc R . .
H19B H 0.5036 0.3944 0.9870 0.069 Uiso 1 1 calc R . .
C20 C 0.5609(4) 0.2888(3) 1.02979(18) 0.0816(14) Uani 1 1 d . . .
H20A H 0.6320 0.2630 1.0424 0.098 Uiso 1 1 calc R B .
H20B H 0.5201 0.2426 1.0095 0.098 Uiso 1 1 calc R . .
C21 C 0.5005(4) 0.3129(3) 1.06978(16) 0.0692(11) Uani 1 1 d . B .
H21A H 0.5452 0.3550 1.0912 0.083 Uiso 1 1 calc R . .
H21B H 0.4336 0.3452 1.0569 0.083 Uiso 1 1 calc R . .
C22 C 0.4719(6) 0.2322(4) 1.0975(2) 0.116(2) Uani 1 1 d . . .
H22A H 0.4236 0.1920 1.0771 0.174 Uiso 1 1 calc R B .
H22B H 0.4361 0.2531 1.1233 0.174 Uiso 1 1 calc R . .
H22C H 0.5375 0.1992 1.1101 0.174 Uiso 1 1 calc R . .
C23 C 0.7591(3) 0.3374(3) 0.98288(15) 0.0600(10) Uani 1 1 d . B .
H23A H 0.7996 0.3276 0.9565 0.072 Uiso 1 1 calc R . .
H23B H 0.7595 0.2793 1.0001 0.072 Uiso 1 1 calc R . .
C24 C 0.8188(3) 0.4075(3) 1.01545(15) 0.0601(10) Uani 1 1 d . . .
H24A H 0.7820 0.4160 1.0430 0.072 Uiso 1 1 calc R B .
H24B H 0.8194 0.4664 0.9990 0.072 Uiso 1 1 calc R . .
C25 C 0.9336(3) 0.3755(3) 1.03117(19) 0.0738(12) Uani 1 1 d . B .
H25A H 0.9695 0.3667 1.0033 0.089 Uiso 1 1 calc R . .
H25B H 0.9321 0.3162 1.0471 0.089 Uiso 1 1 calc R . .
C26 C 0.9989(4) 0.4433(4) 1.0645(2) 0.0927(16) Uani 1 1 d . . .
H26A H 0.9964 0.5032 1.0497 0.139 Uiso 1 1 calc R B .
H26B H 1.0737 0.4228 1.0714 0.139 Uiso 1 1 calc R . .
H26C H 0.9684 0.4471 1.0936 0.139 Uiso 1 1 calc R . .
C27 C 0.6009(10) 0.2830(14) 0.9270(5) 0.060(2) Uani 0.652(10) 1 d PDU B 1
H27A H 0.6503 0.2778 0.9036 0.072 Uiso 0.652(10) 1 calc PR B 1
H27B H 0.6032 0.2246 0.9440 0.072 Uiso 0.652(10) 1 calc PR B 1
C28 C 0.4889(8) 0.2964(7) 0.9014(3) 0.0712(19) Uani 0.652(10) 1 d PDU B 1
H28A H 0.4879 0.3495 0.8803 0.085 Uiso 0.652(10) 1 calc PR B 1
H28B H 0.4399 0.3093 0.9243 0.085 Uiso 0.652(10) 1 calc PR B 1
C29 C 0.4496(8) 0.2139(7) 0.8732(4) 0.096(2) Uani 0.652(10) 1 d PDU B 1
H29A H 0.5024 0.1994 0.8521 0.115 Uiso 0.652(10) 1 calc PR B 1
H29B H 0.4487 0.1622 0.8949 0.115 Uiso 0.652(10) 1 calc PR B 1
C30 C 0.3548(10) 0.2200(11) 0.8478(5) 0.163(6) Uani 0.652(10) 1 d PDU B 1
H30A H 0.2994 0.2087 0.8674 0.245 Uiso 0.652(10) 1 calc PR B 1
H30B H 0.3487 0.1750 0.8226 0.245 Uiso 0.652(10) 1 calc PR B 1
H30C H 0.3453 0.2810 0.8343 0.245 Uiso 0.652(10) 1 calc PR B 1
C27' C 0.6076(18) 0.278(3) 0.9378(10) 0.063(4) Uani 0.348(10) 1 d PDU B 2
H27C H 0.6239 0.2257 0.9591 0.076 Uiso 0.348(10) 1 calc PR B 2
H27D H 0.6491 0.2702 0.9116 0.076 Uiso 0.348(10) 1 calc PR B 2
C28' C 0.4908(15) 0.2761(12) 0.9185(7) 0.074(3) Uani 0.348(10) 1 d PDU B 2
H28C H 0.4737 0.3258 0.8955 0.089 Uiso 0.348(10) 1 calc PR B 2
H28D H 0.4478 0.2853 0.9440 0.089 Uiso 0.348(10) 1 calc PR B 2
C29' C 0.4621(14) 0.1844(13) 0.8946(7) 0.088(3) Uani 0.348(10) 1 d PDU B 2
H29C H 0.4523 0.1917 0.8602 0.106 Uiso 0.348(10) 1 calc PR B 2
H29D H 0.5210 0.1404 0.9037 0.106 Uiso 0.348(10) 1 calc PR B 2
C30' C 0.3756(17) 0.1551(12) 0.9070(7) 0.115(5) Uani 0.348(10) 1 d PDU B 2
H30D H 0.3332 0.2065 0.9156 0.173 Uiso 0.348(10) 1 calc PR B 2
H30E H 0.3931 0.1147 0.9340 0.173 Uiso 0.348(10) 1 calc PR B 2
H30F H 0.3341 0.1217 0.8811 0.173 Uiso 0.348(10) 1 calc PR B 2
C31 C 0.6369(3) 0.4496(3) 0.93619(14) 0.0576(9) Uani 1 1 d . B .
H31A H 0.5609 0.4602 0.9226 0.069 Uiso 1 1 calc R . .
H31B H 0.6591 0.4994 0.9586 0.069 Uiso 1 1 calc R . .
C32 C 0.7052(3) 0.4539(3) 0.89715(15) 0.0648(10) Uani 1 1 d . . .
H32A H 0.6849 0.4036 0.8748 0.078 Uiso 1 1 calc R B .
H32B H 0.7819 0.4465 0.9105 0.078 Uiso 1 1 calc R . .
C33 C 0.6891(4) 0.5443(3) 0.87150(18) 0.0813(13) Uani 1 1 d . B .
H33A H 0.7098 0.5942 0.8939 0.098 Uiso 1 1 calc R . .
H33B H 0.6121 0.5517 0.8587 0.098 Uiso 1 1 calc R . .
C34 C 0.7556(7) 0.5507(5) 0.8316(3) 0.134(3) Uani 1 1 d . . .
H34A H 0.8322 0.5505 0.8445 0.202 Uiso 1 1 calc R B .
H34B H 0.7378 0.6070 0.8141 0.202 Uiso 1 1 calc R . .
H34C H 0.7394 0.4987 0.8106 0.202 Uiso 1 1 calc R . .
N4 N 0.8564(8) 0.0739(5) 0.7516(2) 0.161(3) Uani 1 1 d D . .
C35 C 0.9353(14) 0.1185(13) 0.7716(6) 0.098(5) Uani 0.500(13) 1 d PDU C 1
H35A H 0.9407 0.1122 0.8060 0.118 Uiso 0.500(13) 1 calc PR C 1
H35B H 0.9262 0.1836 0.7636 0.118 Uiso 0.500(13) 1 calc PR C 1
C36 C 1.0389(14) 0.0810(10) 0.7550(6) 0.113(5) Uani 0.500(13) 1 d PDU C 1
H36A H 1.0475 0.1091 0.7247 0.135 Uiso 0.500(13) 1 calc PR C 1
H36B H 1.0321 0.0146 0.7503 0.135 Uiso 0.500(13) 1 calc PR C 1
C37 C 1.1458(11) 0.1033(10) 0.7941(5) 0.111(4) Uani 0.500(13) 1 d PDU C 1
H37A H 1.1445 0.1680 0.8031 0.133 Uiso 0.500(13) 1 calc PR C 1
H37B H 1.1426 0.0665 0.8225 0.133 Uiso 0.500(13) 1 calc PR C 1
C38 C 1.2569(16) 0.082(2) 0.7751(9) 0.194(10) Uani 0.500(13) 1 d PDU C 1
H38A H 1.2449 0.0354 0.7508 0.291 Uiso 0.500(13) 1 calc PR C 1
H38B H 1.3105 0.0609 0.8010 0.291 Uiso 0.500(13) 1 calc PR C 1
H38C H 1.2829 0.1377 0.7619 0.291 Uiso 0.500(13) 1 calc PR C 1
C35' C 0.9687(13) 0.0922(13) 0.7881(6) 0.101(5) Uani 0.500(13) 1 d PDU C 2
H35C H 0.9748 0.1586 0.7928 0.121 Uiso 0.500(13) 1 calc PR C 2
H35D H 0.9585 0.0657 0.8186 0.121 Uiso 0.500(13) 1 calc PR C 2
C36' C 1.0814(15) 0.0579(16) 0.7774(5) 0.124(5) Uani 0.500(13) 1 d PDU C 2
H36C H 1.1162 0.1062 0.7613 0.149 Uiso 0.500(13) 1 calc PR C 2
H36D H 1.0712 0.0043 0.7566 0.149 Uiso 0.500(13) 1 calc PR C 2
C37' C 1.1575(16) 0.0312(15) 0.8260(7) 0.174(7) Uani 0.500(13) 1 d PDU C 2
H37C H 1.1220 -0.0169 0.8420 0.208 Uiso 0.500(13) 1 calc PR C 2
H37D H 1.1667 0.0849 0.8467 0.208 Uiso 0.500(13) 1 calc PR C 2
C38' C 1.275(2) -0.005(2) 0.8169(11) 0.238(12) Uani 0.500(13) 1 d PDU C 2
H38D H 1.2698 -0.0277 0.7848 0.357 Uiso 0.500(13) 1 calc PR C 2
H38E H 1.2995 -0.0532 0.8390 0.357 Uiso 0.500(13) 1 calc PR C 2
H38F H 1.3265 0.0457 0.8213 0.357 Uiso 0.500(13) 1 calc PR C 2
C39 C 0.8605(9) -0.0360(6) 0.7552(3) 0.085(3) Uani 0.620(10) 1 d PDU C 1
H39A H 0.7970 -0.0599 0.7344 0.102 Uiso 0.620(10) 1 calc PR C 1
H39B H 0.9248 -0.0566 0.7424 0.102 Uiso 0.620(10) 1 calc PR C 1
C40 C 0.8630(10) -0.0802(6) 0.8026(3) 0.091(3) Uani 0.620(10) 1 d PDU C 1
H40A H 0.9275 -0.0594 0.8238 0.109 Uiso 0.620(10) 1 calc PR C 1
H40B H 0.7989 -0.0614 0.8161 0.109 Uiso 0.620(10) 1 calc PR C 1
C41 C 0.8650(13) -0.1816(8) 0.7990(5) 0.125(4) Uani 0.620(10) 1 d PDU C 1
H41A H 0.7995 -0.2022 0.7783 0.150 Uiso 0.620(10) 1 calc PR C 1
H41B H 0.9279 -0.2001 0.7845 0.150 Uiso 0.620(10) 1 calc PR C 1
C42 C 0.8706(17) -0.2264(12) 0.8449(6) 0.173(7) Uani 0.620(10) 1 d PDU C 1
H42A H 0.9341 -0.2047 0.8659 0.259 Uiso 0.620(10) 1 calc PR C 1
H42B H 0.8756 -0.2922 0.8410 0.259 Uiso 0.620(10) 1 calc PR C 1
H42C H 0.8058 -0.2120 0.8584 0.259 Uiso 0.620(10) 1 calc PR C 1
C39' C 0.792(2) -0.0049(11) 0.7386(5) 0.099(5) Uani 0.380(10) 1 d PDU C 2
H39C H 0.8272 -0.0471 0.7192 0.118 Uiso 0.380(10) 1 calc PR C 2
H39D H 0.7198 0.0116 0.7219 0.118 Uiso 0.380(10) 1 calc PR C 2
C40' C 0.7853(16) -0.0444(9) 0.7866(5) 0.083(4) Uani 0.380(10) 1 d PDU C 2
H40C H 0.8494 -0.0258 0.8088 0.100 Uiso 0.380(10) 1 calc PR C 2
H40D H 0.7208 -0.0204 0.7982 0.100 Uiso 0.380(10) 1 calc PR C 2
C41' C 0.7794(18) -0.1456(9) 0.7842(5) 0.099(5) Uani 0.380(10) 1 d PDU C 2
H41C H 0.7178 -0.1638 0.7605 0.118 Uiso 0.380(10) 1 calc PR C 2
H41D H 0.8458 -0.1695 0.7741 0.118 Uiso 0.380(10) 1 calc PR C 2
C42' C 0.7668(18) -0.1859(13) 0.8301(6) 0.115(6) Uani 0.380(10) 1 d PDU C 2
H42D H 0.8209 -0.1602 0.8545 0.173 Uiso 0.380(10) 1 calc PR C 2
H42E H 0.7764 -0.2518 0.8289 0.173 Uiso 0.380(10) 1 calc PR C 2
H42F H 0.6949 -0.1723 0.8372 0.173 Uiso 0.380(10) 1 calc PR C 2
C43 C 0.8279(12) 0.1021(9) 0.6988(4) 0.152(5) Uani 0.660(10) 1 d PDU C 1
H43A H 0.8806 0.0735 0.6812 0.183 Uiso 0.660(10) 1 calc PR C 1
H43B H 0.7563 0.0771 0.6864 0.183 Uiso 0.660(10) 1 calc PR C 1
C44 C 0.8264(11) 0.2056(9) 0.6887(4) 0.153(5) Uani 0.660(10) 1 d PDU C 1
H44A H 0.7652 0.2339 0.7011 0.183 Uiso 0.660(10) 1 calc PR C 1
H44B H 0.8935 0.2335 0.7048 0.183 Uiso 0.660(10) 1 calc PR C 1
C45 C 0.8160(16) 0.2233(12) 0.6365(5) 0.167(6) Uani 0.660(10) 1 d PDU C 1
H45A H 0.7555 0.1872 0.6200 0.200 Uiso 0.660(10) 1 calc PR C 1
H45B H 0.8825 0.2031 0.6251 0.200 Uiso 0.660(10) 1 calc PR C 1
C46 C 0.7942(17) 0.3377(16) 0.6231(9) 0.240(10) Uani 0.660(10) 1 d PDU C 1
H46A H 0.7864 0.3461 0.5892 0.360 Uiso 0.660(10) 1 calc PR C 1
H46B H 0.8554 0.3734 0.6383 0.360 Uiso 0.660(10) 1 calc PR C 1
H46C H 0.7285 0.3579 0.6344 0.360 Uiso 0.660(10) 1 calc PR C 1
C43' C 0.905(2) 0.1049(12) 0.7046(8) 0.125(7) Uani 0.340(10) 1 d PDU C 2
H43C H 0.9713 0.0694 0.7031 0.151 Uiso 0.340(10) 1 calc PR C 2
H43D H 0.8526 0.0882 0.6769 0.151 Uiso 0.340(10) 1 calc PR C 2
C44' C 0.9329(19) 0.2072(11) 0.7006(6) 0.119(6) Uani 0.340(10) 1 d PDU C 2
H44C H 0.8839 0.2439 0.7168 0.142 Uiso 0.340(10) 1 calc PR C 2
H44D H 1.0073 0.2182 0.7163 0.142 Uiso 0.340(10) 1 calc PR C 2
C45' C 0.9226(19) 0.2375(14) 0.6497(7) 0.127(6) Uani 0.340(10) 1 d PDU C 2
H45C H 0.9483 0.1879 0.6311 0.152 Uiso 0.340(10) 1 calc PR C 2
H45D H 0.9701 0.2905 0.6478 0.152 Uiso 0.340(10) 1 calc PR C 2
C46' C 0.794(3) 0.266(3) 0.6247(14) 0.179(14) Uani 0.340(10) 1 d PDU C 2
H46D H 0.7942 0.2854 0.5923 0.269 Uiso 0.340(10) 1 calc PR C 2
H46E H 0.7682 0.3164 0.6424 0.269 Uiso 0.340(10) 1 calc PR C 2
H46F H 0.7466 0.2139 0.6254 0.269 Uiso 0.340(10) 1 calc PR C 2
C47 C 0.7692(9) 0.1129(9) 0.7765(4) 0.134(4) Uani 0.711(10) 1 d PDU C 1
H47A H 0.7914 0.1734 0.7893 0.161 Uiso 0.711(10) 1 calc PR C 1
H47B H 0.7586 0.0729 0.8030 0.161 Uiso 0.711(10) 1 calc PR C 1
C48 C 0.6530(15) 0.1219(13) 0.7392(6) 0.189(6) Uani 0.711(10) 1 d PDU C 1
H48A H 0.6662 0.1531 0.7103 0.227 Uiso 0.711(10) 1 calc PR C 1
H48B H 0.6243 0.0607 0.7306 0.227 Uiso 0.711(10) 1 calc PR C 1
C49 C 0.5754(14) 0.1728(16) 0.7608(7) 0.209(7) Uani 0.711(10) 1 d PDU C 1
H49A H 0.5754 0.1496 0.7930 0.250 Uiso 0.711(10) 1 calc PR C 1
H49B H 0.5978 0.2372 0.7633 0.250 Uiso 0.711(10) 1 calc PR C 1
C50 C 0.4738(19) 0.168(2) 0.7370(10) 0.322(13) Uani 0.711(10) 1 d PDU C 1
H50A H 0.4249 0.2015 0.7541 0.483 Uiso 0.711(10) 1 calc PR C 1
H50B H 0.4513 0.1043 0.7340 0.483 Uiso 0.711(10) 1 calc PR C 1
H50C H 0.4720 0.1944 0.7058 0.483 Uiso 0.711(10) 1 calc PR C 1
C47' C 0.7549(14) 0.1331(15) 0.7527(9) 0.140(8) Uani 0.289(10) 1 d PDU C 2
H47C H 0.7379 0.1671 0.7230 0.168 Uiso 0.289(10) 1 calc PR C 2
H47D H 0.7687 0.1774 0.7786 0.168 Uiso 0.289(10) 1 calc PR C 2
C48' C 0.6508(16) 0.0672(16) 0.7602(7) 0.098(6) Uani 0.289(10) 1 d PDU C 2
H48C H 0.6101 0.0571 0.7285 0.118 Uiso 0.289(10) 1 calc PR C 2
H48D H 0.6820 0.0077 0.7708 0.118 Uiso 0.289(10) 1 calc PR C 2
C49' C 0.5716(18) 0.0871(19) 0.7898(9) 0.122(7) Uani 0.289(10) 1 d PDU C 2
H49C H 0.6000 0.1336 0.8132 0.146 Uiso 0.289(10) 1 calc PR C 2
H49D H 0.5060 0.1117 0.7707 0.146 Uiso 0.289(10) 1 calc PR C 2
C50' C 0.545(3) 0.007(2) 0.8132(11) 0.165(12) Uani 0.289(10) 1 d PDU C 2
H50D H 0.4914 0.0214 0.8332 0.248 Uiso 0.289(10) 1 calc PR C 2
H50E H 0.6102 -0.0165 0.8325 0.248 Uiso 0.289(10) 1 calc PR C 2
H50F H 0.5167 -0.0386 0.7901 0.248 Uiso 0.289(10) 1 calc PR C 2
C51 C 0.3955(5) -0.1146(4) 0.7673(2) 0.117(6) Uani 0.25 1 d PU . 2
H51A H 0.3190 -0.1055 0.7541 0.141 Uiso 0.25 1 calc PR . 2
H51B H 0.4043 -0.1772 0.7798 0.141 Uiso 0.25 1 calc PR . 2
Cl1 Cl 0.4785(5) -0.0982(4) 0.7227(2) 0.133(2) Uani 0.25 1 d PRU . 2
Cl2 Cl 0.4339(5) -0.0366(4) 0.8120(2) 0.138(3) Uani 0.25 1 d PRU . 2

loop_
_atom_site_aniso_label
_atom_site_aniso_U_11
_atom_site_aniso_U_22
_atom_site_aniso_U_33
_atom_site_aniso_U_23
_atom_site_aniso_U_13
_atom_site_aniso_U_12
Ni1 0.0612(3) 0.0484(3) 0.0425(3) 0.00463(18) 0.0102(2) 0.0042(2)
C1 0.056(2) 0.0489(19) 0.0507(19) -0.0195(15) 0.0082(16) 0.0088(16)
C2 0.086(3) 0.063(2) 0.046(2) -0.0138(17) -0.003(2) 0.021(2)
N1 0.0553(17) 0.0450(15) 0.0432(14) -0.0023(11) 0.0084(12) 0.0068(12)
O1 0.0584(17) 0.0679(17) 0.0756(18) -0.0195(14) 0.0145(14) 0.0091(13)
O2 0.101(3) 0.105(3) 0.0606(19) -0.0116(16) -0.0196(18) 0.028(2)
O3 0.081(2) 0.0713(18) 0.0446(14) 0.0058(12) 0.0072(13) 0.0073(15)
C3 0.054(2) 0.0488(19) 0.058(2) -0.0088(16) 0.0110(17) 0.0089(16)
C4 0.059(2) 0.057(2) 0.077(3) -0.003(2) 0.019(2) 0.0018(19)
N2 0.0520(16) 0.0460(15) 0.0467(15) -0.0008(12) 0.0109(12) 0.0039(13)
O4 0.0562(16) 0.0758(19) 0.0679(18) -0.0161(15) 0.0012(13) 0.0075(14)
O5 0.078(2) 0.0660(19) 0.111(3) -0.0081(17) 0.0306(18) -0.0148(17)
O6 0.080(2) 0.0634(17) 0.0700(18) 0.0149(14) 0.0229(15) -0.0034(14)
C5 0.056(2) 0.0373(16) 0.0498(18) -0.0001(13) 0.0186(15) 0.0116(14)
C6 0.056(2) 0.0449(18) 0.0439(17) 0.0040(14) 0.0106(15) 0.0147(15)
C7 0.069(2) 0.067(2) 0.050(2) 0.0075(17) 0.0122(18) 0.025(2)
C8 0.077(3) 0.071(3) 0.053(2) 0.0198(19) 0.021(2) 0.026(2)
C9 0.101(4) 0.049(2) 0.084(3) 0.025(2) 0.053(3) 0.032(2)
C10 0.082(5) 0.056(4) 0.075(5) 0.017(4) 0.033(4) 0.019(4)
O7 0.101(7) 0.076(6) 0.078(5) 0.026(5) 0.032(4) 0.009(5)
C11 0.080(4) 0.054(3) 0.081(4) 0.016(4) 0.038(3) 0.012(3)
C12 0.089(4) 0.080(4) 0.091(4) 0.021(4) 0.041(3) 0.001(3)
C13 0.086(4) 0.078(4) 0.094(5) 0.021(5) 0.043(4) -0.003(3)
C14 0.082(4) 0.066(4) 0.099(5) 0.018(4) 0.038(4) -0.004(3)
C15 0.081(4) 0.054(4) 0.090(5) 0.014(4) 0.035(4) -0.001(3)
C16 0.074(3) 0.039(3) 0.079(4) 0.011(4) 0.036(3) 0.007(3)
C17 0.066(4) 0.042(4) 0.071(5) 0.004(5) 0.032(5) 0.008(3)
O8 0.078(4) 0.048(4) 0.063(5) 0.010(4) 0.023(4) 0.002(3)
C10' 0.079(5) 0.054(5) 0.069(5) 0.009(5) 0.029(4) 0.010(4)
O7' 0.096(7) 0.084(7) 0.068(5) 0.020(5) 0.024(4) 0.000(5)
C11' 0.078(4) 0.055(4) 0.078(4) 0.009(4) 0.032(3) 0.011(3)
C12' 0.083(4) 0.079(4) 0.089(5) 0.010(5) 0.038(4) 0.001(4)
C13' 0.087(5) 0.089(5) 0.105(5) 0.013(5) 0.035(5) -0.005(4)
C14' 0.085(4) 0.074(4) 0.102(5) 0.011(5) 0.032(4) -0.008(4)
C15' 0.079(4) 0.055(4) 0.093(5) 0.006(4) 0.028(4) -0.001(3)
C16' 0.075(4) 0.045(4) 0.079(5) 0.001(5) 0.029(4) 0.006(3)
C17' 0.067(4) 0.045(4) 0.067(5) -0.005(5) 0.025(4) 0.011(3)
O8' 0.062(4) 0.046(5) 0.063(6) -0.007(5) 0.011(5) -0.006(4)
C18 0.063(2) 0.0403(18) 0.077(3) -0.0001(17) 0.032(2) 0.0099(16)
N3 0.0544(18) 0.0504(17) 0.068(2) -0.0094(14) 0.0197(15) 0.0107(13)
C19 0.056(2) 0.055(2) 0.067(2) -0.0075(17) 0.0233(18) 0.0078(17)
C20 0.095(3) 0.067(3) 0.093(3) 0.003(2) 0.048(3) 0.016(2)
C21 0.075(3) 0.063(2) 0.076(3) 0.005(2) 0.030(2) 0.004(2)
C22 0.157(6) 0.090(4) 0.116(5) 0.023(3) 0.068(4) 0.021(4)
C23 0.054(2) 0.054(2) 0.076(3) -0.0046(18) 0.0227(19) 0.0140(17)
C24 0.049(2) 0.061(2) 0.073(2) -0.0054(19) 0.0175(18) 0.0136(17)
C25 0.051(2) 0.074(3) 0.099(3) -0.012(2) 0.016(2) 0.013(2)
C26 0.063(3) 0.092(4) 0.121(4) -0.010(3) 0.008(3) 0.012(3)
C27 0.067(3) 0.059(4) 0.056(5) -0.019(4) 0.020(3) 0.003(3)
C28 0.081(3) 0.077(4) 0.056(4) -0.015(3) 0.008(3) 0.007(3)
C29 0.113(4) 0.094(5) 0.073(5) -0.033(4) -0.008(4) 0.001(4)
C30 0.114(7) 0.192(12) 0.169(11) -0.092(9) -0.025(6) 0.011(7)
C27' 0.064(5) 0.059(6) 0.069(9) -0.025(7) 0.021(5) 0.012(5)
C28' 0.075(4) 0.073(5) 0.074(6) -0.025(5) 0.009(5) 0.012(4)
C29' 0.094(5) 0.083(6) 0.084(7) -0.029(5) 0.003(5) -0.003(5)
C30' 0.156(10) 0.087(9) 0.115(10) -0.018(8) 0.059(9) -0.029(7)
C31 0.061(2) 0.051(2) 0.063(2) -0.0034(17) 0.0153(18) 0.0125(17)
C32 0.063(2) 0.061(2) 0.075(3) -0.0083(19) 0.025(2) 0.0098(19)
C33 0.094(3) 0.073(3) 0.084(3) 0.005(2) 0.036(3) 0.016(3)
C34 0.168(7) 0.112(5) 0.142(6) 0.001(4) 0.083(6) 0.001(5)
N4 0.249(9) 0.131(5) 0.126(5) -0.086(4) 0.099(6) -0.067(6)
C35 0.140(11) 0.079(9) 0.093(11) -0.019(7) 0.074(9) -0.018(8)
C36 0.180(11) 0.071(7) 0.111(10) -0.021(7) 0.100(8) -0.011(7)
C37 0.135(9) 0.096(8) 0.119(10) 0.028(7) 0.076(8) 0.007(7)
C38 0.175(14) 0.22(2) 0.20(2) -0.029(17) 0.079(14) -0.005(16)
C35' 0.138(10) 0.086(11) 0.079(9) -0.042(8) 0.020(7) -0.025(8)
C36' 0.171(13) 0.139(13) 0.080(8) -0.014(8) 0.075(8) -0.012(10)
C37' 0.210(14) 0.165(14) 0.154(13) 0.059(11) 0.051(11) 0.023(12)
C38' 0.230(18) 0.24(3) 0.24(2) -0.04(2) 0.002(17) 0.007(18)
C39 0.090(6) 0.078(5) 0.086(6) -0.049(4) 0.009(5) -0.015(5)
C40 0.103(7) 0.080(5) 0.099(6) -0.028(4) 0.043(5) -0.019(5)
C41 0.157(11) 0.093(7) 0.134(9) -0.023(6) 0.048(8) -0.019(7)
C42 0.228(18) 0.157(12) 0.153(12) 0.024(9) 0.092(12) -0.018(12)
C39' 0.145(14) 0.076(9) 0.074(8) -0.008(7) 0.016(9) -0.015(9)
C40' 0.116(10) 0.068(7) 0.074(7) -0.010(6) 0.037(7) -0.016(7)
C41' 0.128(12) 0.074(8) 0.093(9) 0.003(7) 0.016(9) -0.001(8)
C42' 0.130(14) 0.091(10) 0.127(12) 0.011(9) 0.027(11) -0.030(10)
C43 0.153(10) 0.178(9) 0.146(9) -0.111(7) 0.087(8) -0.088(9)
C44 0.161(10) 0.182(9) 0.129(7) -0.092(7) 0.063(7) -0.091(8)
C45 0.169(13) 0.193(12) 0.145(10) -0.085(8) 0.048(10) -0.053(11)
C46 0.204(17) 0.263(18) 0.25(2) 0.022(16) 0.035(14) -0.113(15)
C43' 0.160(16) 0.113(11) 0.124(12) -0.066(9) 0.087(13) -0.068(12)
C44' 0.152(14) 0.105(10) 0.109(10) -0.052(8) 0.051(9) -0.063(10)
C45' 0.158(14) 0.110(12) 0.120(11) -0.045(9) 0.045(11) -0.049(11)
C46' 0.20(2) 0.16(2) 0.18(2) 0.08(2) 0.013(17) 0.01(2)
C47 0.171(9) 0.144(9) 0.085(6) -0.074(6) 0.008(6) -0.018(7)
C48 0.246(12) 0.186(13) 0.126(10) -0.041(9) 0.003(9) -0.060(11)
C49 0.177(11) 0.262(17) 0.180(14) -0.029(13) 0.005(10) -0.051(11)
C50 0.260(16) 0.40(3) 0.28(2) -0.08(2) -0.058(17) -0.05(2)
C47' 0.180(15) 0.140(15) 0.085(13) 0.079(12) -0.027(12) -0.048(13)
C48' 0.114(12) 0.104(12) 0.075(11) -0.025(9) 0.007(8) 0.004(10)
C49' 0.096(13) 0.156(17) 0.116(15) -0.030(13) 0.021(10) 0.001(12)
C50' 0.17(2) 0.17(2) 0.17(2) -0.047(17) 0.070(18) -0.02(2)
C51 0.108(16) 0.120(16) 0.105(12) 0.034(9) -0.042(8) -0.047(15)
Cl1 0.123(5) 0.149(7) 0.119(5) -0.016(5) -0.010(4) 0.009(5)
Cl2 0.151(7) 0.142(7) 0.119(5) -0.008(4) 0.013(5) -0.025(5)

loop_
_atom_type_symbol
_atom_type_description
_atom_type_scat_dispersion_real
_atom_type_scat_dispersion_imag
_atom_type_scat_source
C C 0.0033 0.0016 'International Tables Vol C Tables 4.2.6.8 and 6.1.1.4'
H H 0.0000 0.0000 'International Tables Vol C Tables 4.2.6.8 and 6.1.1.4'
N N 0.0061 0.0033 'International Tables Vol C Tables 4.2.6.8 and 6.1.1.4'
O O 0.0106 0.0060 'International Tables Vol C Tables 4.2.6.8 and 6.1.1.4'
Ni Ni 0.3393 1.1124 'International Tables Vol C Tables 4.2.6.8 and 6.1.1.4'
Cl Cl 0.1484 0.1585 'International Tables Vol C Tables 4.2.6.8 and 6.1.1.4'

loop_
_geom_angle_atom_site_label_1
_geom_angle_atom_site_label_2
_geom_angle_atom_site_label_3
_geom_angle
_geom_angle_site_symmetry_1
_geom_angle_site_symmetry_3
_geom_angle_publ_flag
N2 Ni1 N1 86.02(13) . . ?
N2 Ni1 O3 172.22(13) . . ?
N1 Ni1 O3 87.78(13) . . ?
N2 Ni1 O6 86.22(13) . . ?
N1 Ni1 O6 172.16(13) . . ?
O3 Ni1 O6 99.86(14) . . ?
O1 C1 N1 129.3(4) . . ?
O1 C1 C2 122.9(4) . . ?
N1 C1 C2 107.8(3) . . ?
O2 C2 O3 126.1(5) . . ?
O2 C2 C1 118.2(5) . . ?
O3 C2 C1 115.7(3) . . ?
C1 N1 C5 127.6(3) . . ?
C1 N1 Ni1 112.5(2) . . ?
C5 N1 Ni1 114.1(2) . . ?
C2 O3 Ni1 111.5(3) . . ?
O4 C3 N2 129.0(4) . . ?
O4 C3 C4 121.8(4) . . ?
N2 C3 C4 109.3(3) . . ?
O5 C4 O6 124.4(4) . . ?
O5 C4 C3 120.6(4) . . ?
O6 C4 C3 115.0(4) . . ?
C3 N2 C6 127.8(3) . . ?
C3 N2 Ni1 116.3(2) . . ?
C6 N2 Ni1 115.3(2) . . ?
C4 O6 Ni1 112.7(3) . . ?
C18 C5 N1 128.3(4) . . ?
C18 C5 C6 119.4(3) . . ?
N1 C5 C6 112.2(3) . . ?
N2 C6 C7 127.1(4) . . ?
N2 C6 C5 112.3(3) . . ?
C7 C6 C5 120.6(3) . . ?
C8 C7 C6 119.4(4) . . ?
C7 C8 C9 120.7(4) . . ?
C8 C9 C18 121.0(4) . . ?
C8 C9 C10' 108.4(6) . . ?
C18 C9 C10' 130.4(7) . . ?
C8 C9 C10 128.2(6) . . ?
C18 C9 C10 110.8(6) . . ?
C10' C9 C10 19.9(5) . . ?
O7 C10 C11 122.3(9) . . ?
O7 C10 C9 113.8(10) . . ?
C11 C10 C9 123.9(8) . . ?
C16 C11 C12 120.8(9) . . ?
C16 C11 C10 120.6(7) . . ?
C12 C11 C10 118.6(10) . . ?
C13 C12 C11 120.2(11) . . ?
C12 C13 C14 120.5(9) . . ?
C15 C14 C13 119.1(10) . . ?
C14 C15 C16 119.5(10) . . ?
C11 C16 C15 119.9(8) . . ?
C11 C16 C17 120.5(8) . . ?
C15 C16 C17 119.6(9) . . ?
O8 C17 C16 119.4(10) . . ?
O8 C17 C18 126.7(9) . . ?
C16 C17 C18 113.7(8) . . ?
O7' C10' C9 127.2(10) . . ?
O7' C10' C11' 120.8(11) . . ?
C9 C10' C11' 111.9(9) . . ?
C16' C11' C12' 119.6(11) . . ?
C16' C11' C10' 120.5(9) . . ?
C12' C11' C10' 119.8(11) . . ?
C13' C12' C11' 121.2(12) . . ?
C12' C13' C14' 120.0(11) . . ?
C15' C14' C13' 118.7(12) . . ?
C16' C15' C14' 119.0(12) . . ?
C11' C16' C15' 121.3(10) . . ?
C11' C16' C17' 120.1(9) . . ?
C15' C16' C17' 118.6(11) . . ?
O8' C17' C18 117.9(10) . . ?
O8' C17' C16' 121.0(11) . . ?
C18 C17' C16' 120.9(9) . . ?
C5 C18 C17' 131.4(6) . . ?
C5 C18 C9 118.4(4) . . ?
C17' C18 C9 109.9(7) . . ?
C5 C18 C17 116.4(5) . . ?
C17' C18 C17 15.0(6) . . ?
C9 C18 C17 124.7(5) . . ?
C27' N3 C23 102.9(11) . . ?
C27' N3 C19 107.1(13) . . ?
C23 N3 C19 111.6(3) . . ?
C27' N3 C31 118.4(14) . . ?
C23 N3 C31 111.5(3) . . ?
C19 N3 C31 105.4(3) . . ?
C27' N3 C27 11.0(19) . . ?
C23 N3 C27 108.1(6) . . ?
C19 N3 C27 112.9(6) . . ?
C31 N3 C27 107.4(7) . . ?
C20 C19 N3 115.2(3) . . ?
C19 C20 C21 109.8(4) . . ?
C22 C21 C20 114.1(4) . . ?
N3 C23 C24 116.2(3) . . ?
C23 C24 C25 109.4(3) . . ?
C24 C25 C26 112.3(4) . . ?
C28 C27 N3 115.8(12) . . ?
C27 C28 C29 111.5(8) . . ?
C30 C29 C28 116.5(9) . . ?
N3 C27' C28' 115(2) . . ?
C27' C28' C29' 109.7(14) . . ?
C30' C29' C28' 108.9(15) . . ?
C32 C31 N3 114.4(3) . . ?
C31 C32 C33 110.5(3) . . ?
C32 C33 C34 112.0(4) . . ?
C35 N4 C39' 157.1(15) . . ?
C35 N4 C47 99.2(8) . . ?
C39' N4 C47 90.4(11) . . ?
C35 N4 C47' 106.9(14) . . ?
C39' N4 C47' 91.4(16) . . ?
C47 N4 C47' 28.2(7) . . ?
C35 N4 C43 110.9(11) . . ?
C39' N4 C43 85.7(8) . . ?
C47 N4 C43 106.7(10) . . ?
C47' N4 C43 78.7(12) . . ?
C35 N4 C39 118.5(12) . . ?
C39' N4 C39 38.8(8) . . ?
C47 N4 C39 111.4(8) . . ?
C47' N4 C39 125.3(11) . . ?
C43 N4 C39 109.2(6) . . ?
C35 N4 C43' 82.3(12) . . ?
C39' N4 C43' 106.3(9) . . ?
C47 N4 C43' 132.8(13) . . ?
C47' N4 C43' 105.9(14) . . ?
C43 N4 C43' 34.8(10) . . ?
C39 N4 C43' 108.7(8) . . ?
C35 N4 C35' 23.2(11) . . ?
C39' N4 C35' 134.0(13) . . ?
C47 N4 C35' 104.1(7) . . ?
C47' N4 C35' 121.4(14) . . ?
C43 N4 C35' 128.7(10) . . ?
C39 N4 C35' 96.1(9) . . ?
C43' N4 C35' 95.3(13) . . ?
N4 C35 C36 108.1(13) . . ?
C35 C36 C37 110.5(11) . . ?
C38 C37 C36 112.7(13) . . ?
C36' C35' N4 121.9(11) . . ?
C35' C36' C37' 109.7(11) . . ?
C36' C37' C38' 111.7(16) . . ?
C40 C39 N4 119.0(6) . . ?
C41 C40 C39 111.5(7) . . ?
C42 C41 C40 112.5(10) . . ?
N4 C39' C40' 100.4(11) . . ?
C41' C40' C39' 110.5(11) . . ?
C42' C41' C40' 111.7(13) . . ?
C44 C43 N4 115.9(7) . . ?
C45 C44 C43 110.5(9) . . ?
C44 C45 C46 111.9(13) . . ?
C44' C43' N4 116.7(12) . . ?
C45' C44' C43' 111.6(13) . . ?
C44' C45' C46' 114.4(19) . . ?
N4 C47 C48 110.2(9) . . ?
C49 C48 C47 110.0(11) . . ?
C50 C49 C48 113.5(18) . . ?
N4 C47' C48' 109.9(14) . . ?
C49' C48' C47' 125.9(17) . . ?
C50' C49' C48' 110(2) . . ?
Cl2 C51 Cl1 108.5 . . ?
C51 Cl2 C38' 92.2(8) . 1_455 ?

loop_
_geom_bond_atom_site_label_1
_geom_bond_atom_site_label_2
_geom_bond_distance
_geom_bond_site_symmetry_2
_geom_bond_publ_flag
Ni1 N2 1.816(3) . ?
Ni1 N1 1.826(3) . ?
Ni1 O3 1.866(3) . ?
Ni1 O6 1.880(3) . ?
C1 O1 1.210(5) . ?
C1 N1 1.352(5) . ?
C1 C2 1.582(6) . ?
C2 O2 1.238(5) . ?
C2 O3 1.264(6) . ?
N1 C5 1.402(4) . ?
C3 O4 1.232(5) . ?
C3 N2 1.341(5) . ?
C3 C4 1.532(6) . ?
C4 O5 1.235(5) . ?
C4 O6 1.298(5) . ?
N2 C6 1.381(4) . ?
C5 C18 1.393(5) . ?
C5 C6 1.428(5) . ?
C6 C7 1.398(5) . ?
C7 C8 1.373(6) . ?
C8 C9 1.397(7) . ?
C9 C18 1.415(7) . ?
C9 C10' 1.460(14) . ?
C9 C10 1.556(13) . ?
C10 O7 1.245(11) . ?
C10 C11 1.478(13) . ?
C11 C16 1.373(12) . ?
C11 C12 1.398(10) . ?
C12 C13 1.337(14) . ?
C13 C14 1.429(14) . ?
C14 C15 1.392(11) . ?
C15 C16 1.395(11) . ?
C16 C17 1.513(10) . ?
C17 O8 1.225(10) . ?
C17 C18 1.569(14) . ?
C10' O7' 1.259(12) . ?
C10' C11' 1.488(13) . ?
C11' C16' 1.365(13) . ?
C11' C12' 1.398(11) . ?
C12' C13' 1.336(15) . ?
C13' C14' 1.434(17) . ?
C14' C15' 1.402(14) . ?
C15' C16' 1.391(12) . ?
C16' C17' 1.501(12) . ?
C17' O8' 1.210(11) . ?
C17' C18 1.410(15) . ?
N3 C27' 1.45(3) . ?
N3 C23 1.507(5) . ?
N3 C19 1.526(5) . ?
N3 C31 1.528(5) . ?
N3 C27 1.581(15) . ?
C19 C20 1.508(6) . ?
C20 C21 1.520(6) . ?
C21 C22 1.508(7) . ?
C23 C24 1.518(6) . ?
C24 C25 1.523(5) . ?
C25 C26 1.537(7) . ?
C27 C28 1.502(10) . ?
C28 C29 1.507(9) . ?
C29 C30 1.306(12) . ?
C27' C28' 1.492(15) . ?
C28' C29' 1.536(14) . ?
C29' C30' 1.273(17) . ?
C31 C32 1.521(5) . ?
C32 C33 1.523(6) . ?
C33 C34 1.528(7) . ?
N4 C35 1.26(2) . ?
N4 C39' 1.435(17) . ?
N4 C47 1.516(12) . ?
N4 C47' 1.553(3) . ?
N4 C43 1.570(16) . ?
N4 C39 1.623(12) . ?
N4 C43' 1.639(19) . ?
N4 C35' 1.654(18) . ?
C35 C36 1.560(15) . ?
C36 C37 1.66(2) . ?
C37 C38 1.609(18) . ?
C35' C36' 1.581(16) . ?
C36' C37' 1.62(2) . ?
C37' C38' 1.63(2) . ?
C39 C40 1.513(13) . ?
C40 C41 1.498(13) . ?
C41 C42 1.476(16) . ?
C39' C40' 1.517(16) . ?
C40' C41' 1.496(15) . ?
C41' C42' 1.485(17) . ?
C43 C44 1.553(17) . ?
C44 C45 1.520(17) . ?
C45 C46 1.74(2) . ?
C43' C44' 1.556(19) . ?
C44' C45' 1.52(2) . ?
C45' C46' 1.72(3) . ?
C47 C48 1.686(16) . ?
C48 C49 1.448(18) . ?
C49 C50 1.36(2) . ?
C47' C48' 1.67(2) . ?
C48' C49' 1.44(2) . ?
C49' C50' 1.42(3) . ?
C51 Cl2 1.7418 . ?
C51 Cl1 1.7954 . ?
Cl2 C38' 2.08(3) 1_455 ?

loop_
_geom_torsion_atom_site_label_1
_geom_torsion_atom_site_label_2
_geom_torsion_atom_site_label_3
_geom_torsion_atom_site_label_4
_geom_torsion
_geom_torsion_site_symmetry_1
_geom_torsion_site_symmetry_2
_geom_torsion_site_symmetry_3
_geom_torsion_site_symmetry_4
_geom_torsion_publ_flag
O1 C1 C2 O2 -13.6(5) . . . . ?
N1 C1 C2 O2 168.6(3) . . . . ?
O1 C1 C2 O3 166.4(3) . . . . ?
N1 C1 C2 O3 -11.3(4) . . . . ?
O1 C1 N1 C5 -4.8(6) . . . . ?
C2 C1 N1 C5 172.8(3) . . . . ?
O1 C1 N1 Ni1 -156.0(3) . . . . ?
C2 C1 N1 Ni1 21.6(3) . . . . ?
N2 Ni1 N1 C1 154.5(2) . . . . ?
O3 Ni1 N1 C1 -20.8(2) . . . . ?
O6 Ni1 N1 C1 146.2(9) . . . . ?
N2 Ni1 N1 C5 -0.9(2) . . . . ?
O3 Ni1 N1 C5 -176.2(2) . . . . ?
O6 Ni1 N1 C5 -9.2(10) . . . . ?
O2 C2 O3 Ni1 175.8(3) . . . . ?
C1 C2 O3 Ni1 -4.3(4) . . . . ?
N2 Ni1 O3 C2 -23.6(11) . . . . ?
N1 Ni1 O3 C2 13.6(3) . . . . ?
O6 Ni1 O3 C2 -164.6(3) . . . . ?
O4 C3 C4 O5 3.3(6) . . . . ?
N2 C3 C4 O5 -176.8(3) . . . . ?
O4 C3 C4 O6 -176.8(3) . . . . ?
N2 C3 C4 O6 3.0(5) . . . . ?
O4 C3 N2 C6 2.5(6) . . . . ?
C4 C3 N2 C6 -177.4(3) . . . . ?
O4 C3 N2 Ni1 172.5(3) . . . . ?
C4 C3 N2 Ni1 -7.3(4) . . . . ?
N1 Ni1 N2 C3 -171.6(3) . . . . ?
O3 Ni1 N2 C3 -134.3(9) . . . . ?
O6 Ni1 N2 C3 7.3(3) . . . . ?
N1 Ni1 N2 C6 -0.3(2) . . . . ?
O3 Ni1 N2 C6 37.0(10) . . . . ?
O6 Ni1 N2 C6 178.6(2) . . . . ?
O5 C4 O6 Ni1 -177.8(3) . . . . ?
C3 C4 O6 Ni1 2.3(4) . . . . ?
N2 Ni1 O6 C4 -5.1(3) . . . . ?
N1 Ni1 O6 C4 3.1(11) . . . . ?
O3 Ni1 O6 C4 170.0(3) . . . . ?
C1 N1 C5 C18 32.2(5) . . . . ?
Ni1 N1 C5 C18 -176.9(3) . . . . ?
C1 N1 C5 C6 -149.0(3) . . . . ?
Ni1 N1 C5 C6 1.8(3) . . . . ?
C3 N2 C6 C7 -6.8(6) . . . . ?
Ni1 N2 C6 C7 -176.9(3) . . . . ?
C3 N2 C6 C5 171.5(3) . . . . ?
Ni1 N2 C6 C5 1.4(4) . . . . ?
C18 C5 C6 N2 176.9(3) . . . . ?
N1 C5 C6 N2 -2.0(4) . . . . ?
C18 C5 C6 C7 -4.7(5) . . . . ?
N1 C5 C6 C7 176.4(3) . . . . ?
N2 C6 C7 C8 177.4(3) . . . . ?
C5 C6 C7 C8 -0.8(5) . . . . ?
C6 C7 C8 C9 2.5(6) . . . . ?
C7 C8 C9 C18 1.3(6) . . . . ?
C7 C8 C9 C10' -174.4(8) . . . . ?
C7 C8 C9 C10 -177.0(8) . . . . ?
C8 C9 C10 O7 -3.8(16) . . . . ?
C18 C9 C10 O7 177.7(10) . . . . ?
C10' C9 C10 O7 -11(3) . . . . ?
C8 C9 C10 C11 174.3(8) . . . . ?
C18 C9 C10 C11 -4.2(14) . . . . ?
C10' C9 C10 C11 167(5) . . . . ?
O7 C10 C11 C16 -169.9(13) . . . . ?
C9 C10 C11 C16 12.2(18) . . . . ?
O7 C10 C11 C12 9.4(18) . . . . ?
C9 C10 C11 C12 -168.5(11) . . . . ?
C16 C11 C12 C13 -0.3(18) . . . . ?
C10 C11 C12 C13 -179.6(12) . . . . ?
C11 C12 C13 C14 -1.0(19) . . . . ?
C12 C13 C14 C15 2.1(17) . . . . ?
C13 C14 C15 C16 -1.9(15) . . . . ?
C12 C11 C16 C15 0.5(16) . . . . ?
C10 C11 C16 C15 179.7(10) . . . . ?
C12 C11 C16 C17 -177.9(12) . . . . ?
C10 C11 C16 C17 1.3(16) . . . . ?
C14 C15 C16 C11 0.6(15) . . . . ?
C14 C15 C16 C17 179.1(11) . . . . ?
C11 C16 C17 O8 157.3(14) . . . . ?
C15 C16 C17 O8 -21.2(19) . . . . ?
C11 C16 C17 C18 -19.5(17) . . . . ?
C15 C16 C17 C18 162.0(11) . . . . ?
C8 C9 C10' O7' -2(2) . . . . ?
C18 C9 C10' O7' -177.5(13) . . . . ?
C10 C9 C10' O7' 172(5) . . . . ?
C8 C9 C10' C11' 173.9(9) . . . . ?
C18 C9 C10' C11' -1.2(17) . . . . ?
C10 C9 C10' C11' -12(3) . . . . ?
O7' C10' C11' C16' -172.4(16) . . . . ?
C9 C10' C11' C16' 11.0(18) . . . . ?
O7' C10' C11' C12' 4(2) . . . . ?
C9 C10' C11' C12' -172.6(12) . . . . ?
C16' C11' C12' C13' -4.7(19) . . . . ?
C10' C11' C12' C13' 178.9(13) . . . . ?
C11' C12' C13' C14' 5(2) . . . . ?
C12' C13' C14' C15' -2(2) . . . . ?
C13' C14' C15' C16' -1(2) . . . . ?
C12' C11' C16' C15' 2.1(19) . . . . ?
C10' C11' C16' C15' 178.5(13) . . . . ?
C12' C11' C16' C17' -177.0(13) . . . . ?
C10' C11' C16' C17' -0.6(19) . . . . ?
C14' C15' C16' C11' 1(2) . . . . ?
C14' C15' C16' C17' 179.6(14) . . . . ?
C11' C16' C17' O8' 153.4(17) . . . . ?
C15' C16' C17' O8' -26(2) . . . . ?
C11' C16' C17' C18 -22(2) . . . . ?
C15' C16' C17' C18 159.1(15) . . . . ?
N1 C5 C18 C17' 14.5(13) . . . . ?
C6 C5 C18 C17' -164.2(12) . . . . ?
N1 C5 C18 C9 -173.0(3) . . . . ?
C6 C5 C18 C9 8.3(5) . . . . ?
N1 C5 C18 C17 14.8(9) . . . . ?
C6 C5 C18 C17 -163.9(8) . . . . ?
O8' C17' C18 C5 26(2) . . . . ?
C16' C17' C18 C5 -158.4(9) . . . . ?
O8' C17' C18 C9 -146.7(14) . . . . ?
C16' C17' C18 C9 28.6(18) . . . . ?
O8' C17' C18 C17 25(5) . . . . ?
C16' C17' C18 C17 -159(7) . . . . ?
C8 C9 C18 C5 -6.8(5) . . . . ?
C10' C9 C18 C5 167.8(10) . . . . ?
C10 C9 C18 C5 171.8(7) . . . . ?
C8 C9 C18 C17' 167.2(10) . . . . ?
C10' C9 C18 C17' -18.1(14) . . . . ?
C10 C9 C18 C17' -14.2(12) . . . . ?
C8 C9 C18 C17 164.7(9) . . . . ?
C10' C9 C18 C17 -20.6(15) . . . . ?
C10 C9 C18 C17 -16.7(11) . . . . ?
O8 C17 C18 C5 24(2) . . . . ?
C16 C17 C18 C5 -159.4(8) . . . . ?
O8 C17 C18 C17' -157(7) . . . . ?
C16 C17 C18 C17' 20(5) . . . . ?
O8 C17 C18 C9 -147.6(13) . . . . ?
C16 C17 C18 C9 28.9(16) . . . . ?
C27' N3 C19 C20 47.0(13) . . . . ?
C23 N3 C19 C20 -65.0(5) . . . . ?
C31 N3 C19 C20 173.8(4) . . . . ?
C27 N3 C19 C20 56.9(8) . . . . ?
N3 C19 C20 C21 174.3(4) . . . . ?
C19 C20 C21 C22 174.2(5) . . . . ?
C27' N3 C23 C24 -174.7(14) . . . . ?
C19 N3 C23 C24 -60.1(4) . . . . ?
C31 N3 C23 C24 57.4(4) . . . . ?
C27 N3 C23 C24 175.2(7) . . . . ?
N3 C23 C24 C25 -178.4(4) . . . . ?
C23 C24 C25 C26 -179.9(4) . . . . ?
C27' N3 C27 C28 119(8) . . . . ?
C23 N3 C27 C28 -176.8(8) . . . . ?
C19 N3 C27 C28 59.3(12) . . . . ?
C31 N3 C27 C28 -56.4(11) . . . . ?
N3 C27 C28 C29 -172.2(9) . . . . ?
C27 C28 C29 C30 -176.9(13) . . . . ?
C23 N3 C27' C28' 173.2(19) . . . . ?
C19 N3 C27' C28' 56(2) . . . . ?
C31 N3 C27' C28' -63(3) . . . . ?
C27 N3 C27' C28' -68(8) . . . . ?
N3 C27' C28' C29' -178(2) . . . . ?
C27' C28' C29' C30' 135(2) . . . . ?
C27' N3 C31 C32 -63.2(13) . . . . ?
C23 N3 C31 C32 55.9(4) . . . . ?
C19 N3 C31 C32 177.1(3) . . . . ?
C27 N3 C31 C32 -62.3(7) . . . . ?
N3 C31 C32 C33 178.0(4) . . . . ?
C31 C32 C33 C34 -179.4(5) . . . . ?
C39' N4 C35 C36 60(3) . . . . ?
C47 N4 C35 C36 173.7(12) . . . . ?
C47' N4 C35 C36 -158.5(13) . . . . ?
C43 N4 C35 C36 -74.4(15) . . . . ?
C39 N4 C35 C36 53.1(15) . . . . ?
C43' N4 C35 C36 -54.1(14) . . . . ?
C35' N4 C35 C36 69(3) . . . . ?
N4 C35 C36 C37 -156.1(13) . . . . ?
C35 C36 C37 C38 -169.8(16) . . . . ?
C35 N4 C35' C36' -103(3) . . . . ?
C39' N4 C35' C36' 72(2) . . . . ?
C47 N4 C35' C36' 177.0(16) . . . . ?
C47' N4 C35' C36' -158.7(15) . . . . ?
C43 N4 C35' C36' -58(2) . . . . ?
C39 N4 C35' C36' 63.1(17) . . . . ?
C43' N4 C35' C36' -46.4(18) . . . . ?
N4 C35' C36' C37' -146.9(16) . . . . ?
C35' C36' C37' C38' -179.9(19) . . . . ?
C35 N4 C39 C40 64.5(13) . . . . ?
C39' N4 C39 C40 -111.2(14) . . . . ?
C47 N4 C39 C40 -49.6(12) . . . . ?
C47' N4 C39 C40 -77.6(17) . . . . ?
C43 N4 C39 C40 -167.2(9) . . . . ?
C43' N4 C39 C40 155.9(13) . . . . ?
C35' N4 C39 C40 58.2(11) . . . . ?
N4 C39 C40 C41 179.2(10) . . . . ?
C39 C40 C41 C42 178.4(13) . . . . ?
C35 N4 C39' C40' 52(3) . . . . ?
C47 N4 C39' C40' -63.8(14) . . . . ?
C47' N4 C39' C40' -91.9(15) . . . . ?
C43 N4 C39' C40' -170.5(14) . . . . ?
C39 N4 C39' C40' 61.2(11) . . . . ?
C43' N4 C39' C40' 161.0(15) . . . . ?
C35' N4 C39' C40' 46(2) . . . . ?
N4 C39' C40' C41' -147.7(17) . . . . ?
C39' C40' C41' C42' -176.8(17) . . . . ?
C35 N4 C43 C44 -44.6(15) . . . . ?
C39' N4 C43 C44 151.6(14) . . . . ?
C47 N4 C43 C44 62.5(12) . . . . ?
C47' N4 C43 C44 59.3(15) . . . . ?
C39 N4 C43 C44 -177.0(10) . . . . ?
C43' N4 C43 C44 -81.6(15) . . . . ?
C35' N4 C43 C44 -62.0(15) . . . . ?
N4 C43 C44 C45 170.7(12) . . . . ?
C43 C44 C45 C46 171.2(13) . . . . ?
C35 N4 C43' C44' -49(2) . . . . ?
C39' N4 C43' C44' 153(2) . . . . ?
C47 N4 C43' C44' 47(3) . . . . ?
C47' N4 C43' C44' 57(2) . . . . ?
C43 N4 C43' C44' 97(2) . . . . ?
C39 N4 C43' C44' -166.4(17) . . . . ?
C35' N4 C43' C44' -68(2) . . . . ?
N4 C43' C44' C45' -151(2) . . . . ?
C43' C44' C45' C46' 84(3) . . . . ?
C35 N4 C47 C48 143.6(15) . . . . ?
C39' N4 C47 C48 -57.2(15) . . . . ?
C47' N4 C47 C48 35(2) . . . . ?
C43 N4 C47 C48 28.4(14) . . . . ?
C39 N4 C47 C48 -90.7(14) . . . . ?
C43' N4 C47 C48 55.6(18) . . . . ?
C35' N4 C47 C48 166.8(13) . . . . ?
N4 C47 C48 C49 -170.5(15) . . . . ?
C47 C48 C49 C50 -168(2) . . . . ?
C35 N4 C47' C48' -143.7(17) . . . . ?
C39' N4 C47' C48' 22.3(18) . . . . ?
C47 N4 C47' C48' -66.0(17) . . . . ?
C43 N4 C47' C48' 107.6(19) . . . . ?
C39 N4 C47' C48' 2(3) . . . . ?
C43' N4 C47' C48' 129.6(16) . . . . ?
C35' N4 C47' C48' -123.7(19) . . . . ?
N4 C47' C48' C49' 139(2) . . . . ?
C47' C48' C49' C50' -140(3) . . . . ?
Cl1 C51 Cl2 C38' 135.5(11) . . . 1_455 ?
